data_4032961
loop_
_publ_author_name
'Al-Azemi, Talal F'
'Vinodh, Mickey'
'Alipour, Fatemeh H.'
'Mohamod, Abdirahman A.'

_publ_section_title
;
 Constitutional Isomers of Pentahydroxy-Functionalized Pillar[5]arenes:
 Synthesis, Characterization, and Crystal Structures.
;
_journal_issue 20
_journal_name_full 'The Journal of organic chemistry'
_journal_page_first 10945
_journal_page_last 10952
_journal_paper_doi 10.1021/acs.joc.7b01837
_journal_volume 82
_journal_year 2017
_chemical_formula_sum 'C75 H110 O10'
_chemical_formula_weight 1171.62
_space_group_crystal_system triclinic
_space_group_IT_number 2
_space_group_name_Hall '-P 1'
_space_group_name_H-M_alt 'P -1'
_symmetry_space_group_name_Hall '-P 1'
_symmetry_space_group_name_H-M 'P -1'
_atom_sites_solution_hydrogens mixed
_audit_creation_method SHELXL-2017/1
_cell_angle_alpha 95.191(7)
_cell_angle_beta 117.822(8)
_cell_angle_gamma 114.325(8)
_cell_formula_units_Z 2
_cell_length_a 16.620(3)
_cell_length_b 16.686(3)
_cell_length_c 16.858(3)
_cell_measurement_reflns_used 5039
_cell_measurement_temperature 150(2)
_cell_measurement_theta_max 25.05
_cell_measurement_theta_min 3.23
_cell_volume 3528.1(12)
_computing_cell_refinement 'CrystalClear-SM Expert 2.0 r4'
_computing_data_collection 'CrystalClear-SM Expert 2.0 r4 (Rigaku, 2009)'
_computing_data_reduction 'CrystalClear-SM Expert 2.0 r4'
_computing_structure_refinement 'SHELXL-2017/1 (Sheldrick, 2017)'
_computing_structure_solution 'SHELXS97 (Sheldrick, 2008)'
_diffrn_ambient_temperature 150(2)
_diffrn_detector_area_resol_mean 10.000
_diffrn_measured_fraction_theta_full 0.983
_diffrn_measured_fraction_theta_max 0.983
_diffrn_measurement_device_type 'Rigaku R-AXIS RAPID'
_diffrn_measurement_method \w
_diffrn_radiation_type 'Mo K\a'
_diffrn_radiation_wavelength 0.71075
_diffrn_reflns_av_R_equivalents 0.2254
_diffrn_reflns_av_unetI/netI 0.3924
_diffrn_reflns_Laue_measured_fraction_full 0.983
_diffrn_reflns_Laue_measured_fraction_max 0.983
_diffrn_reflns_limit_h_max 19
_diffrn_reflns_limit_h_min -19
_diffrn_reflns_limit_k_max 19
_diffrn_reflns_limit_k_min -19
_diffrn_reflns_limit_l_max 19
_diffrn_reflns_limit_l_min -20
_diffrn_reflns_number 27263
_diffrn_reflns_point_group_measured_fraction_full 0.983
_diffrn_reflns_point_group_measured_fraction_max 0.983
_diffrn_reflns_theta_full 25.028
_diffrn_reflns_theta_max 25.028
_diffrn_reflns_theta_min 3.018
_exptl_absorpt_coefficient_mu 0.071
_exptl_absorpt_correction_T_max 0.999
_exptl_absorpt_correction_T_min 0.995
_exptl_absorpt_correction_type multi-scan
_exptl_absorpt_process_details 'ABSCOR (Rigaku, 1995)'
_exptl_crystal_colour Colorless
_exptl_crystal_density_diffrn 1.103
_exptl_crystal_description Platelet
_exptl_crystal_F_000 1280
_exptl_crystal_size_max 0.070
_exptl_crystal_size_mid 0.060
_exptl_crystal_size_min 0.020
_refine_diff_density_max 0.412
_refine_diff_density_min -0.232
_refine_diff_density_rms 0.055
_refine_ls_extinction_method none
_refine_ls_goodness_of_fit_ref 0.888
_refine_ls_hydrogen_treatment mixed
_refine_ls_matrix_type full
_refine_ls_number_parameters 787
_refine_ls_number_reflns 12261
_refine_ls_number_restraints 187
_refine_ls_restrained_S_all 0.883
_refine_ls_R_factor_all 0.4213
_refine_ls_R_factor_gt 0.1323
_refine_ls_shift/su_max 0.000
_refine_ls_shift/su_mean 0.000
_refine_ls_structure_factor_coef Fsqd
_refine_ls_weighting_details 'w=1/[\s^2^(Fo^2^)+(0.1727P)^2^] where P=(Fo^2^+2Fc^2^)/3'
_refine_ls_weighting_scheme calc
_refine_ls_wR_factor_gt 0.2936
_refine_ls_wR_factor_ref 0.4465
_reflns_Friedel_coverage 0.000
_reflns_number_gt 2150
_reflns_number_total 12261
_reflns_threshold_expression 'I > 2\s(I)'
_cod_data_source_file jo7b01837_si_002.cif
_cod_data_source_block Pillar_1bOH
_cod_depositor_comments 'Adding full bibliography for 4032958--4032966.cif.'
_cod_original_cell_volume 3528.0(12)
_cod_database_code 4032961
_shelx_shelxl_version_number 2017/1
_shelx_space_group_comment
;
The symmetry employed for this shelxl refinement is uniquely defined
by the following loop, which should always be used as a source of
symmetry information in preference to the above space-group names.
They are only intended as comments.
;
_shelx_estimated_absorpt_t_min 0.995
_shelx_estimated_absorpt_t_max 0.999

loop_
_space_group_symop_operation_xyz
'x, y, z'
'-x, -y, -z'

loop_
_atom_site_label
_atom_site_type_symbol
_atom_site_fract_x
_atom_site_fract_y
_atom_site_fract_z
_atom_site_U_iso_or_equiv
_atom_site_adp_type
_atom_site_occupancy
_atom_site_site_symmetry_order
_atom_site_calc_flag
_atom_site_refinement_flags_posn
_atom_site_refinement_flags_adp
_atom_site_refinement_flags_occupancy
_atom_site_disorder_assembly
_atom_site_disorder_group
O1 O 0.6500(6) 0.7454(6) 0.5819(6) 0.118(3) Uani 1 1 d . . . . .
H1 H 0.708913 0.785863 0.631797 0.141 Uiso 1 1 calc R U . . .
O2 O 0.6514(6) 0.4254(6) 0.4864(6) 0.106(3) Uani 1 1 d . . . . .
O3 O 1.1616(6) 0.8358(6) 0.7677(5) 0.101(3) Uani 1 1 d . . . . .
O4 O 0.8559(6) 0.4679(6) 0.5429(7) 0.113(3) Uani 1 1 d . . . . .
H4 H 0.793286 0.456153 0.517083 0.136 Uiso 1 1 calc R U . . .
O5 O 1.2309(6) 0.9339(6) 0.6688(5) 0.100(3) Uani 1 1 d . . . . .
H5A H 1.240(11) 0.916(11) 0.714(9) 0.151 Uiso 1 1 d . U . . .
O6 O 1.0249(6) 0.6945(6) 0.3026(6) 0.104(3) Uani 1 1 d . . . . .
O7 O 1.0250(5) 1.0045(5) 0.3917(5) 0.088(2) Uani 1 1 d . . . . .
O8 O 0.6772(6) 0.6737(6) 0.1045(6) 0.115(3) Uani 1 1 d . . . . .
H8 H 0.626860 0.682100 0.071348 0.138 Uiso 1 1 calc R U . . .
O9 O 0.5753(5) 0.8050(6) 0.4379(6) 0.095(2) Uani 1 1 d . . . . .
O10 O 0.5107(7) 0.6024(6) 0.1192(6) 0.111(3) Uani 1 1 d . . . . .
H10 H 0.528781 0.637409 0.090615 0.133 Uiso 1 1 calc R U . . .
C1 C 0.6516(13) 0.6629(8) 0.5574(13) 0.115(6) Uani 1 1 d . . . . .
C2 C 0.7348(11) 0.6523(13) 0.6244(10) 0.121(6) Uani 1 1 d . . . . .
H2 H 0.790593 0.699211 0.685727 0.145 Uiso 1 1 calc R U . . .
C3 C 0.7299(12) 0.5697(10) 0.5950(12) 0.103(5) Uani 1 1 d . . . . .
C4 C 0.6439(11) 0.5054(9) 0.5015(11) 0.088(4) Uani 1 1 d . . . . .
C5 C 0.5664(10) 0.5176(10) 0.4410(10) 0.095(4) Uani 1 1 d . . . . .
H5 H 0.508722 0.469406 0.380954 0.114 Uiso 1 1 calc R U . . .
C6 C 0.5706(11) 0.5996(9) 0.4658(11) 0.089(4) Uani 1 1 d . . . . .
C7 C 0.8233(10) 0.5622(9) 0.6697(9) 0.106(4) Uani 1 1 d . . . . .
H7A H 0.845254 0.593366 0.735014 0.127 Uiso 1 1 calc R U . . .
H7B H 0.800982 0.495336 0.660298 0.127 Uiso 1 1 calc R U . . .
C8 C 0.9141(9) 0.6081(9) 0.6590(8) 0.083(3) Uani 1 1 d . . . . .
C9 C 0.9943(9) 0.7017(9) 0.7182(8) 0.096(4) Uani 1 1 d . . . . .
H9 H 0.987755 0.735857 0.760772 0.116 Uiso 1 1 calc R U . . .
C10 C 1.0825(9) 0.7438(8) 0.7143(8) 0.087(4) Uani 1 1 d . . . . .
C11 C 1.0961(9) 0.6930(10) 0.6566(9) 0.097(4) Uani 1 1 d . . . . .
C12 C 1.0157(10) 0.6012(9) 0.5984(8) 0.093(4) Uani 1 1 d . . . . .
H12 H 1.022226 0.565637 0.556844 0.112 Uiso 1 1 calc R U . . .
C13 C 0.9252(11) 0.5607(9) 0.6005(9) 0.104(4) Uani 1 1 d . . . . .
C14 C 1.1886(8) 0.7417(8) 0.6444(8) 0.098(3) Uani 1 1 d . U . . .
H14A H 1.250300 0.794502 0.704543 0.118 Uiso 1 1 calc R U . . .
H14B H 1.209488 0.696474 0.632840 0.118 Uiso 1 1 calc R U . . .
C15 C 1.1610(8) 0.7785(9) 0.5629(9) 0.094(2) Uani 1 1 d . U . . .
C16 C 1.1814(8) 0.8699(9) 0.5796(10) 0.091(2) Uani 1 1 d . U . . .
C17 C 1.1475(7) 0.8979(8) 0.4996(8) 0.089(2) Uani 1 1 d . U . . .
H17 H 1.160464 0.960131 0.509442 0.107 Uiso 1 1 calc R U . . .
C18 C 1.0974(8) 0.8404(9) 0.4096(9) 0.087(2) Uani 1 1 d . U . . .
C19 C 1.0779(8) 0.7491(9) 0.3947(10) 0.089(2) Uani 1 1 d . U . . .
C20 C 1.1101(8) 0.7213(9) 0.4703(9) 0.093(2) Uani 1 1 d . U . . .
H20 H 1.097027 0.659091 0.459326 0.112 Uiso 1 1 calc R U . . .
C21 C 1.0590(9) 0.8724(8) 0.3245(9) 0.102(4) Uani 1 1 d . . . . .
H21A H 1.109672 0.939962 0.344267 0.122 Uiso 1 1 calc R U . . .
H21B H 1.057859 0.837446 0.272991 0.122 Uiso 1 1 calc R U . . .
C22 C 0.9543(9) 0.8579(8) 0.2875(8) 0.079(3) Uani 1 1 d . . . . .
C23 C 0.9352(10) 0.9211(8) 0.3218(8) 0.076(3) Uani 1 1 d . . . . .
C24 C 0.8324(10) 0.9064(9) 0.2854(8) 0.088(4) Uani 1 1 d . . . . .
H24 H 0.822766 0.953792 0.307954 0.106 Uiso 1 1 calc R U . . .
C25 C 0.7472(10) 0.8213(9) 0.2166(9) 0.088(4) Uani 1 1 d . . . . .
C26 C 0.7640(11) 0.7578(8) 0.1798(8) 0.092(4) Uani 1 1 d . . . . .
C27 C 0.8649(10) 0.7754(8) 0.2140(9) 0.087(4) Uani 1 1 d . . . . .
H27 H 0.873634 0.729867 0.186542 0.104 Uiso 1 1 calc R U . . .
C28 C 0.6369(9) 0.8037(8) 0.1805(8) 0.090(3) Uani 1 1 d . . . . .
H28A H 0.639927 0.864599 0.186063 0.108 Uiso 1 1 calc R U . . .
H28B H 0.589055 0.764329 0.111680 0.108 Uiso 1 1 calc R U . . .
C29 C 0.5901(8) 0.7567(9) 0.2321(9) 0.080(3) Uani 1 1 d . . . . .
C30 C 0.6025(8) 0.8058(8) 0.3101(9) 0.093(4) Uani 1 1 d . . . . .
H30 H 0.637172 0.872378 0.330769 0.111 Uiso 1 1 calc R U . . .
C31 C 0.5638(9) 0.7574(11) 0.3593(8) 0.087(4) Uani 1 1 d . . . . .
C32 C 0.5142(9) 0.6619(10) 0.3352(9) 0.083(4) Uani 1 1 d . . . . .
C33 C 0.4992(8) 0.6140(9) 0.2551(10) 0.103(4) Uani 1 1 d . . . . .
H33 H 0.461447 0.547347 0.233847 0.123 Uiso 1 1 calc R U . . .
C34 C 0.5353(9) 0.6564(10) 0.2035(10) 0.093(4) Uani 1 1 d . . . . .
C35 C 0.4841(10) 0.6118(9) 0.3954(10) 0.105(4) Uani 1 1 d . . . . .
H35A H 0.468557 0.648155 0.429953 0.126 Uiso 1 1 calc R U . . .
H35B H 0.418946 0.549375 0.353347 0.126 Uiso 1 1 calc R U . . .
C36 C 0.5679(10) 0.3500(10) 0.3971(10) 0.124(5) Uani 1 1 d . . . . .
H36A H 0.566606 0.370751 0.343528 0.149 Uiso 1 1 calc R U . . .
H36B H 0.498482 0.329946 0.388476 0.149 Uiso 1 1 calc R U . . .
C37 C 0.5874(9) 0.2703(9) 0.3978(9) 0.114(4) Uani 1 1 d . . . . .
H37A H 0.584915 0.248429 0.449657 0.137 Uiso 1 1 calc R U . . .
H37B H 0.659555 0.292978 0.411912 0.137 Uiso 1 1 calc R U . . .
C38 C 0.5065(10) 0.1875(9) 0.3027(9) 0.121(5) Uani 1 1 d . . . . .
H38A H 0.434856 0.162943 0.290227 0.145 Uiso 1 1 calc R U . . .
H38B H 0.506439 0.210241 0.250393 0.145 Uiso 1 1 calc R U . . .
C39 C 0.5284(9) 0.1098(9) 0.3009(9) 0.121(5) Uani 1 1 d . . . . .
H39A H 0.521806 0.082882 0.349045 0.146 Uiso 1 1 calc R U . . .
H39B H 0.602395 0.135280 0.319063 0.146 Uiso 1 1 calc R U . . .
C40 C 0.4549(11) 0.0339(10) 0.2052(11) 0.156(4) Uani 1 1 d . U . . .
H40A H 0.382333 0.006017 0.191403 0.187 Uiso 1 1 calc R U . . .
H40B H 0.455629 0.063996 0.157356 0.187 Uiso 1 1 calc R U . . .
C41 C 0.4722(11) -0.0436(10) 0.1880(11) 0.158(4) Uani 1 1 d . U . . .
H41A H 0.472042 -0.073408 0.236155 0.189 Uiso 1 1 calc R U . . .
H41B H 0.544389 -0.015849 0.201082 0.189 Uiso 1 1 calc R U . . .
C42 C 0.3972(12) -0.1202(11) 0.0917(11) 0.163(4) Uani 1 1 d . U . . .
H42A H 0.327828 -0.123876 0.057203 0.196 Uiso 0.48(3) 1 calc R U P A 1
H42B H 0.385744 -0.181811 0.097733 0.196 Uiso 0.48(3) 1 calc R U P A 1
H42C H 0.328433 -0.151624 0.085713 0.196 Uiso 0.52(3) 1 calc R U P A 2
H42D H 0.387991 -0.086847 0.045368 0.196 Uiso 0.52(3) 1 calc R U P A 2
C43A C 0.453(3) -0.091(3) 0.041(2) 0.156(12) Uani 0.48(3) 1 d . U P A 1
H43A H 0.409733 -0.137302 -0.023504 0.233 Uiso 0.48(3) 1 calc R U P A 1
H43B H 0.464536 -0.029365 0.036891 0.233 Uiso 0.48(3) 1 calc R U P A 1
H43C H 0.522017 -0.086865 0.077116 0.233 Uiso 0.48(3) 1 calc R U P A 1
C43B C 0.403(3) -0.189(3) 0.055(3) 0.225(19) Uani 0.52(3) 1 d . U P A 2
H43D H 0.340176 -0.226915 -0.009973 0.337 Uiso 0.52(3) 1 calc R U P A 2
H43E H 0.466996 -0.163010 0.054014 0.337 Uiso 0.52(3) 1 calc R U P A 2
H43F H 0.406603 -0.228697 0.094925 0.337 Uiso 0.52(3) 1 calc R U P A 2
C44 C 1.1473(10) 0.8869(9) 0.8300(9) 0.111(4) Uani 1 1 d . . . . .
H44A H 1.138757 0.854456 0.874298 0.133 Uiso 1 1 calc R U . . .
H44B H 1.083334 0.890942 0.791453 0.133 Uiso 1 1 calc R U . . .
C45 C 1.2430(9) 0.9815(9) 0.8841(9) 0.105(4) Uani 1 1 d . . . . .
H45A H 1.259640 1.006370 0.839204 0.126 Uiso 1 1 calc R U . . .
H45B H 1.303535 0.976598 0.930957 0.126 Uiso 1 1 calc R U . . .
C46 C 1.2316(11) 1.0519(10) 0.9383(10) 0.136(5) Uani 1 1 d . . . . .
H46A H 1.301779 1.110390 0.980116 0.163 Uiso 1 1 calc R U . . .
H46B H 1.182797 1.067989 0.890863 0.163 Uiso 1 1 calc R U . . .
C47 C 1.1921(11) 1.0180(11) 0.9964(11) 0.145(5) Uani 1 1 d . . . . .
H47A H 1.236533 0.995841 1.039303 0.174 Uiso 1 1 calc R U . . .
H47B H 1.118817 0.963460 0.953728 0.174 Uiso 1 1 calc R U . . .
C48 C 1.1917(13) 1.0931(11) 1.0585(10) 0.156(6) Uani 1 1 d . . . . .
H48A H 1.148441 1.116254 1.015901 0.187 Uiso 1 1 calc R U . . .
H48B H 1.265196 1.147021 1.102430 0.187 Uiso 1 1 calc R U . . .
C49 C 1.1463(11) 1.0539(11) 1.1191(12) 0.154(6) Uani 1 1 d . . . . .
H49A H 1.073159 0.999482 1.075061 0.184 Uiso 1 1 calc R U . . .
H49B H 1.189984 1.031123 1.161899 0.184 Uiso 1 1 calc R U . . .
C50 C 1.1442(15) 1.1226(13) 1.1773(12) 0.188(8) Uani 1 1 d . . . . .
H50A H 1.098340 1.144136 1.135161 0.226 Uiso 1 1 calc R U . . .
H50B H 1.216798 1.177867 1.221253 0.226 Uiso 1 1 calc R U . . .
C51 C 1.1031(11) 1.0800(10) 1.2333(10) 0.147(6) Uani 1 1 d . . . . .
H51A H 1.132189 1.040686 1.257802 0.177 Uiso 1 1 calc R U . . .
H51B H 1.025401 1.041386 1.192115 0.177 Uiso 1 1 calc R U . . .
H51C H 1.124319 1.129826 1.287105 0.177 Uiso 1 1 calc R U . . .
C52 C 0.9964(11) 0.6018(9) 0.2796(9) 0.126(3) Uani 1 1 d . U . . .
H52A H 0.967225 0.572383 0.315713 0.152 Uiso 1 1 calc R U . . .
H52B H 1.059339 0.596759 0.296792 0.152 Uiso 1 1 calc R U . . .
C53 C 0.9150(11) 0.5531(9) 0.1750(10) 0.134(3) Uani 1 1 d . U . . .
H53A H 0.944053 0.587359 0.140979 0.161 Uiso 1 1 calc R U . . .
H53B H 0.852384 0.557802 0.160288 0.161 Uiso 1 1 calc R U . . .
C54 C 0.8762(11) 0.4475(9) 0.1331(10) 0.136(3) Uani 1 1 d . U . . .
H54A H 0.875341 0.417500 0.180982 0.163 Uiso 1 1 calc R U . . .
H54B H 0.802850 0.415095 0.075412 0.163 Uiso 1 1 calc R U . . .
C55 C 0.9456(11) 0.4371(9) 0.1078(10) 0.137(3) Uani 1 1 d . U . . .
H55A H 1.016994 0.464166 0.166960 0.164 Uiso 1 1 calc R U . . .
H55B H 0.952859 0.473844 0.066066 0.164 Uiso 1 1 calc R U . . .
C56 C 0.9063(10) 0.3370(9) 0.0571(10) 0.134(3) Uani 1 1 d . U . . .
H56A H 0.831605 0.307794 0.002492 0.161 Uiso 1 1 calc R U . . .
H56B H 0.907155 0.302300 0.101865 0.161 Uiso 1 1 calc R U . . .
C57 C 0.9704(11) 0.3252(9) 0.0196(10) 0.134(3) Uani 1 1 d . U . . .
H57A H 0.970047 0.360173 -0.024846 0.161 Uiso 1 1 calc R U . . .
H57B H 1.044926 0.353615 0.074216 0.161 Uiso 1 1 calc R U . . .
C58 C 0.9290(11) 0.2249(9) -0.0313(10) 0.138(3) Uani 1 1 d . U . . .
H58A H 0.942907 0.193296 0.016311 0.165 Uiso 1 1 calc R U . . .
H58B H 0.851120 0.192972 -0.076995 0.165 Uiso 1 1 calc R U . . .
C59 C 0.9748(12) 0.2136(11) -0.0827(11) 0.190(7) Uani 1 1 d . U . . .
H59A H 1.051839 0.243583 -0.037879 0.228 Uiso 1 1 calc R U . . .
H59B H 0.959750 0.243009 -0.131405 0.228 Uiso 1 1 calc R U . . .
H59C H 0.944132 0.146570 -0.113699 0.228 Uiso 1 1 calc R U . . .
C60 C 1.0147(9) 1.0786(7) 0.4240(8) 0.085(3) Uani 1 1 d . . . . .
H60A H 0.975953 1.059595 0.455558 0.102 Uiso 1 1 calc R U . . .
H60B H 0.974104 1.093897 0.369096 0.102 Uiso 1 1 calc R U . . .
C61 C 1.1228(8) 1.1622(8) 0.4932(7) 0.082(3) Uani 1 1 d . . . . .
H61A H 1.161244 1.179616 0.461263 0.098 Uiso 1 1 calc R U . . .
H61B H 1.162646 1.145916 0.547577 0.098 Uiso 1 1 calc R U . . .
C62 C 1.1194(8) 1.2460(8) 0.5313(8) 0.087(3) Uani 1 1 d . . . . .
H62A H 1.086807 1.265946 0.477085 0.104 Uiso 1 1 calc R U . . .
H62B H 1.071437 1.224658 0.553856 0.104 Uiso 1 1 calc R U . . .
C63 C 1.2211(8) 1.3295(8) 0.6097(8) 0.096(4) Uani 1 1 d . . . . .
H63A H 1.254861 1.310199 0.663991 0.115 Uiso 1 1 calc R U . . .
H63B H 1.268871 1.352754 0.587088 0.115 Uiso 1 1 calc R U . . .
C65 C 1.3119(10) 1.4892(8) 0.7312(9) 0.122(4) Uani 1 1 d . U . . .
H64A H 1.335849 1.466060 0.784878 0.147 Uiso 1 1 calc R U . . .
H64B H 1.367457 1.511690 0.717277 0.147 Uiso 1 1 calc R U . . .
C64 C 1.2119(9) 1.4072(8) 0.6446(9) 0.112(4) Uani 1 1 d . U . . .
H65A H 1.157616 1.381845 0.659776 0.134 Uiso 1 1 calc R U . . .
H65B H 1.185390 1.430748 0.591798 0.134 Uiso 1 1 calc R U . . .
C66 C 1.3062(10) 1.5709(9) 0.7643(9) 0.130(4) Uani 1 1 d . U . . .
H66A H 1.288605 1.597799 0.712936 0.156 Uiso 1 1 calc R U . . .
H66B H 1.246819 1.547901 0.773248 0.156 Uiso 1 1 calc R U . . .
C67 C 1.4025(13) 1.6468(10) 0.8536(11) 0.214(9) Uani 1 1 d . U . . .
H67A H 1.463173 1.667911 0.847589 0.257 Uiso 1 1 calc R U . . .
H67B H 1.415923 1.623513 0.907068 0.257 Uiso 1 1 calc R U . . .
H67C H 1.392491 1.699470 0.865526 0.257 Uiso 1 1 calc R U . . .
C68 C 0.6139(8) 0.9055(8) 0.4595(8) 0.097(4) Uani 1 1 d . . . . .
H68A H 0.564683 0.915458 0.404907 0.116 Uiso 1 1 calc R U . . .
H68B H 0.684667 0.938629 0.469489 0.116 Uiso 1 1 calc R U . . .
C69 C 0.6211(9) 0.9441(9) 0.5478(9) 0.112(4) Uani 1 1 d . . . . .
H69A H 0.675602 0.939828 0.603681 0.135 Uiso 1 1 calc R U . . .
H69B H 0.552093 0.906825 0.540228 0.135 Uiso 1 1 calc R U . . .
C70 C 0.6508(8) 1.0469(9) 0.5647(9) 0.099(4) Uani 1 1 d . . . . .
H70A H 0.715655 1.081286 0.564809 0.119 Uiso 1 1 calc R U . . .
H70B H 0.592986 1.049085 0.510238 0.119 Uiso 1 1 calc R U . . .
C71 C 0.6699(9) 1.0965(9) 0.6543(9) 0.120(4) Uani 1 1 d . U . . .
H71A H 0.727663 1.095212 0.709791 0.144 Uiso 1 1 calc R U . . .
H71B H 0.604908 1.064627 0.654475 0.144 Uiso 1 1 calc R U . . .
C72 C 0.6998(9) 1.1956(9) 0.6624(9) 0.123(4) Uani 1 1 d . U . . .
H72A H 0.642514 1.195050 0.604732 0.147 Uiso 1 1 calc R U . . .
H72B H 0.764807 1.225885 0.661959 0.147 Uiso 1 1 calc R U . . .
C73 C 0.7197(9) 1.2551(9) 0.7487(9) 0.126(4) Uani 1 1 d . U . . .
H73A H 0.777692 1.256419 0.806424 0.151 Uiso 1 1 calc R U . . .
H73B H 0.655050 1.224449 0.749654 0.151 Uiso 1 1 calc R U . . .
C74 C 0.7484(9) 1.3545(8) 0.7558(10) 0.122(5) Uani 1 1 d . . . . .
H74A H 0.813344 1.385239 0.755276 0.147 Uiso 1 1 calc R U . . .
H74B H 0.690644 1.353141 0.697839 0.147 Uiso 1 1 calc R U . . .
C75 C 0.7676(10) 1.4138(10) 0.8419(10) 0.151(6) Uani 1 1 d . . . . .
H75A H 0.830303 1.422482 0.899790 0.181 Uiso 1 1 calc R U . . .
H75B H 0.705589 1.382742 0.845635 0.181 Uiso 1 1 calc R U . . .
H75C H 0.779408 1.475195 0.836767 0.181 Uiso 1 1 calc R U . . .

loop_
_atom_site_aniso_label
_atom_site_aniso_U_11
_atom_site_aniso_U_22
_atom_site_aniso_U_33
_atom_site_aniso_U_23
_atom_site_aniso_U_13
_atom_site_aniso_U_12
O1 0.113(6) 0.116(8) 0.109(7) 0.011(6) 0.060(5) 0.055(6)
O2 0.115(6) 0.062(6) 0.142(7) 0.024(6) 0.082(6) 0.038(5)
O3 0.107(6) 0.081(6) 0.112(6) 0.005(5) 0.068(5) 0.044(5)
O4 0.115(6) 0.082(7) 0.162(8) 0.021(6) 0.091(7) 0.056(5)
O5 0.092(5) 0.092(7) 0.102(7) -0.006(5) 0.049(5) 0.049(5)
O6 0.133(6) 0.070(6) 0.124(6) 0.012(5) 0.088(5) 0.051(5)
O7 0.096(6) 0.066(6) 0.114(6) 0.012(5) 0.069(5) 0.043(5)
O8 0.106(6) 0.083(6) 0.117(7) -0.017(5) 0.064(5) 0.026(5)
O9 0.104(5) 0.073(6) 0.118(6) 0.018(5) 0.079(5) 0.038(4)
O10 0.128(6) 0.107(7) 0.087(6) 0.006(5) 0.071(5) 0.046(6)
C1 0.120(11) 0.040(8) 0.160(14) -0.040(9) 0.108(12) 0.001(8)
C2 0.081(9) 0.171(19) 0.116(12) 0.042(12) 0.064(9) 0.060(11)
C3 0.140(13) 0.054(9) 0.153(15) 0.018(10) 0.120(13) 0.039(10)
C4 0.098(10) 0.048(9) 0.123(12) 0.004(9) 0.083(10) 0.022(8)
C5 0.074(8) 0.098(12) 0.148(12) 0.044(10) 0.076(8) 0.054(8)
C6 0.100(10) 0.061(10) 0.147(13) 0.044(10) 0.088(10) 0.050(9)
C7 0.115(10) 0.091(10) 0.118(10) 0.024(8) 0.060(9) 0.065(9)
C8 0.081(8) 0.079(9) 0.105(9) 0.019(8) 0.065(8) 0.041(7)
C9 0.086(8) 0.082(10) 0.103(9) 0.006(8) 0.052(8) 0.034(8)
C10 0.079(8) 0.064(9) 0.088(9) -0.011(7) 0.037(7) 0.031(7)
C11 0.091(9) 0.093(11) 0.106(10) 0.017(8) 0.054(8) 0.051(8)
C12 0.105(10) 0.070(10) 0.105(10) 0.010(8) 0.061(9) 0.046(8)
C13 0.109(10) 0.057(9) 0.129(11) -0.007(8) 0.064(9) 0.037(8)
C14 0.096(4) 0.080(5) 0.121(5) 0.017(4) 0.066(5) 0.045(4)
C15 0.091(4) 0.079(4) 0.119(5) 0.015(3) 0.065(4) 0.045(3)
C16 0.086(4) 0.079(4) 0.120(5) 0.013(4) 0.067(4) 0.045(3)
C17 0.085(4) 0.079(4) 0.118(5) 0.011(4) 0.067(4) 0.045(3)
C18 0.087(4) 0.077(4) 0.118(5) 0.013(4) 0.069(4) 0.048(3)
C19 0.089(4) 0.076(4) 0.119(5) 0.012(4) 0.068(4) 0.048(3)
C20 0.093(4) 0.078(4) 0.121(5) 0.013(4) 0.066(4) 0.048(3)
C21 0.129(10) 0.097(10) 0.131(10) 0.028(8) 0.096(9) 0.073(8)
C22 0.085(8) 0.052(8) 0.109(9) 0.014(7) 0.068(8) 0.027(7)
C23 0.098(9) 0.066(9) 0.072(8) 0.018(7) 0.050(8) 0.047(8)
C24 0.101(9) 0.077(10) 0.114(10) 0.022(8) 0.072(9) 0.055(8)
C25 0.092(9) 0.080(10) 0.094(9) 0.015(8) 0.056(8) 0.042(8)
C26 0.111(10) 0.066(9) 0.092(9) 0.008(7) 0.072(9) 0.026(8)
C27 0.110(9) 0.069(9) 0.142(11) 0.053(9) 0.105(9) 0.051(8)
C28 0.100(9) 0.086(9) 0.093(8) 0.030(7) 0.054(7) 0.055(7)
C29 0.071(7) 0.065(9) 0.097(9) 0.018(8) 0.044(7) 0.032(6)
C30 0.104(9) 0.065(9) 0.101(10) 0.004(8) 0.054(8) 0.046(7)
C31 0.099(9) 0.102(12) 0.080(9) 0.016(9) 0.062(8) 0.058(9)
C32 0.080(8) 0.083(10) 0.079(9) 0.003(8) 0.033(7) 0.054(8)
C33 0.079(8) 0.069(9) 0.131(11) -0.010(9) 0.067(8) 0.015(6)
C34 0.084(8) 0.085(11) 0.114(11) 0.013(9) 0.065(8) 0.039(8)
C35 0.133(11) 0.089(10) 0.118(11) 0.018(8) 0.096(10) 0.049(9)
C36 0.136(12) 0.081(11) 0.168(14) 0.014(10) 0.107(11) 0.045(10)
C37 0.121(10) 0.083(11) 0.139(12) 0.020(9) 0.081(10) 0.049(9)
C38 0.140(11) 0.064(10) 0.127(11) 0.009(9) 0.070(10) 0.038(9)
C39 0.089(9) 0.070(10) 0.136(12) -0.020(9) 0.045(8) 0.019(7)
C40 0.150(7) 0.099(8) 0.176(8) 0.007(7) 0.088(7) 0.044(6)
C41 0.150(7) 0.103(8) 0.179(8) 0.002(6) 0.091(6) 0.044(6)
C42 0.157(7) 0.105(8) 0.181(8) 0.001(6) 0.091(6) 0.043(6)
C43A 0.143(19) 0.16(3) 0.176(14) 0.043(18) 0.083(12) 0.09(2)
C43B 0.14(2) 0.20(3) 0.25(3) -0.04(2) 0.08(2) 0.090(17)
C44 0.137(11) 0.075(10) 0.120(10) 0.007(8) 0.087(9) 0.042(8)
C45 0.128(10) 0.079(10) 0.122(10) 0.032(9) 0.078(9) 0.052(9)
C46 0.174(13) 0.131(14) 0.138(12) 0.036(11) 0.114(11) 0.077(11)
C47 0.152(12) 0.137(15) 0.148(13) 0.021(11) 0.087(11) 0.076(11)
C48 0.215(16) 0.150(15) 0.135(12) 0.026(11) 0.115(12) 0.104(13)
C49 0.147(12) 0.110(13) 0.167(15) 0.018(11) 0.094(12) 0.036(10)
C50 0.264(19) 0.162(18) 0.183(16) 0.008(14) 0.158(16) 0.116(15)
C51 0.187(14) 0.146(15) 0.159(13) 0.067(12) 0.120(12) 0.095(12)
C52 0.181(7) 0.083(6) 0.154(6) 0.020(5) 0.121(5) 0.071(5)
C53 0.184(6) 0.087(5) 0.156(6) 0.023(5) 0.115(5) 0.068(5)
C54 0.183(5) 0.088(5) 0.158(5) 0.024(4) 0.111(4) 0.071(5)
C55 0.177(5) 0.091(5) 0.162(5) 0.026(4) 0.108(4) 0.072(5)
C56 0.177(5) 0.090(5) 0.159(5) 0.028(4) 0.109(4) 0.071(5)
C57 0.175(5) 0.090(5) 0.158(6) 0.030(4) 0.109(4) 0.070(5)
C58 0.177(6) 0.091(5) 0.161(6) 0.029(5) 0.105(5) 0.072(5)
C59 0.199(13) 0.159(15) 0.231(15) 0.012(12) 0.141(10) 0.095(12)
C60 0.116(9) 0.059(8) 0.110(9) 0.031(7) 0.074(8) 0.054(8)
C61 0.081(7) 0.082(9) 0.091(8) 0.014(7) 0.052(7) 0.048(7)
C62 0.103(9) 0.073(9) 0.100(9) 0.020(7) 0.060(8) 0.055(7)
C63 0.090(8) 0.069(9) 0.103(9) -0.002(7) 0.056(7) 0.025(7)
C65 0.148(8) 0.072(7) 0.139(8) 0.006(5) 0.097(6) 0.037(6)
C64 0.134(8) 0.071(7) 0.140(8) 0.009(6) 0.090(7) 0.049(6)
C66 0.155(8) 0.076(8) 0.142(8) 0.005(6) 0.093(7) 0.041(6)
C67 0.234(16) 0.111(13) 0.170(13) -0.043(10) 0.107(10) 0.014(11)
C68 0.098(8) 0.071(9) 0.141(11) 0.014(8) 0.085(8) 0.042(7)
C69 0.136(10) 0.080(10) 0.148(11) 0.011(9) 0.101(9) 0.057(8)
C70 0.104(9) 0.095(11) 0.135(11) 0.047(9) 0.080(8) 0.064(8)
C71 0.120(7) 0.093(7) 0.130(8) -0.010(7) 0.076(6) 0.044(7)
C72 0.111(6) 0.094(7) 0.141(7) -0.003(7) 0.073(6) 0.040(6)
C73 0.119(7) 0.090(8) 0.137(9) -0.003(7) 0.063(7) 0.046(7)
C74 0.123(10) 0.063(10) 0.165(13) -0.003(9) 0.087(10) 0.034(8)
C75 0.148(12) 0.135(14) 0.159(13) 0.012(11) 0.076(11) 0.083(10)

loop_
_atom_type_symbol
_atom_type_description
_atom_type_scat_dispersion_real
_atom_type_scat_dispersion_imag
_atom_type_scat_source
C C 0.0033 0.0016 'International Tables Vol C Tables 4.2.6.8 and 6.1.1.4'
H H 0.0000 0.0000 'International Tables Vol C Tables 4.2.6.8 and 6.1.1.4'
O O 0.0106 0.0060 'International Tables Vol C Tables 4.2.6.8 and 6.1.1.4'

loop_
_geom_angle_atom_site_label_1
_geom_angle_atom_site_label_2
_geom_angle_atom_site_label_3
_geom_angle
C1 O1 H1 109.5
C4 O2 C36 116.8(11)
C10 O3 C44 115.8(9)
C13 O4 H4 109.5
C16 O5 H5A 120(10)
C19 O6 C52 120.4(11)
C23 O7 C60 119.5(8)
C26 O8 H8 109.5
C31 O9 C68 118.0(10)
C34 O10 H10 109.5
C6 C1 C2 125.2(14)
C6 C1 O1 115.2(17)
C2 C1 O1 119.5(14)
C3 C2 C1 115.8(15)
C3 C2 H2 122.1
C1 C2 H2 122.1
C2 C3 C4 117.2(16)
C2 C3 C7 113.8(14)
C4 C3 C7 129.0(14)
C5 C4 O2 126.2(13)
C5 C4 C3 125.1(14)
O2 C4 C3 108.5(14)
C4 C5 C6 119.4(14)
C4 C5 H5 120.3
C6 C5 H5 120.3
C5 C6 C1 117.0(14)
C5 C6 C35 117.9(13)
C1 C6 C35 124.9(14)
C8 C7 C3 109.4(10)
C8 C7 H7A 109.8
C3 C7 H7A 109.8
C8 C7 H7B 109.8
C3 C7 H7B 109.8
H7A C7 H7B 108.2
C13 C8 C9 119.4(11)
C13 C8 C7 121.8(12)
C9 C8 C7 118.5(11)
C10 C9 C8 119.8(11)
C10 C9 H9 120.1
C8 C9 H9 120.1
O3 C10 C9 122.5(11)
O3 C10 C11 116.8(12)
C9 C10 C11 120.7(11)
C12 C11 C10 118.4(11)
C12 C11 C14 119.9(11)
C10 C11 C14 120.9(12)
C11 C12 C13 120.1(11)
C11 C12 H12 119.9
C13 C12 H12 119.9
C8 C13 O4 125.3(13)
C8 C13 C12 121.5(12)
O4 C13 C12 113.0(11)
C15 C14 C11 112.8(9)
C15 C14 H14A 109.0
C11 C14 H14A 109.0
C15 C14 H14B 109.0
C11 C14 H14B 109.0
H14A C14 H14B 107.8
C20 C15 C16 118.7(14)
C20 C15 C14 121.1(13)
C16 C15 C14 120.1(13)
O5 C16 C15 124.5(13)
O5 C16 C17 118.3(12)
C15 C16 C17 117.2(13)
C18 C17 C16 122.8(13)
C18 C17 H17 118.6
C16 C17 H17 118.6
C17 C18 C19 118.8(14)
C17 C18 C21 121.3(13)
C19 C18 C21 119.9(12)
C20 C19 O6 125.1(13)
C20 C19 C18 119.1(14)
O6 C19 C18 115.7(13)
C19 C20 C15 123.3(14)
C19 C20 H20 118.4
C15 C20 H20 118.4
C22 C21 C18 112.6(9)
C22 C21 H21A 109.1
C18 C21 H21A 109.1
C22 C21 H21B 109.1
C18 C21 H21B 109.1
H21A C21 H21B 107.8
C23 C22 C27 115.7(11)
C23 C22 C21 124.0(11)
C27 C22 C21 120.3(11)
C22 C23 O7 114.8(11)
C22 C23 C24 123.7(11)
O7 C23 C24 121.3(10)
C25 C24 C23 117.7(11)
C25 C24 H24 121.1
C23 C24 H24 121.1
C26 C25 C24 119.5(11)
C26 C25 C28 122.5(12)
C24 C25 C28 117.8(11)
C25 C26 C27 121.4(11)
C25 C26 O8 119.8(12)
C27 C26 O8 118.8(12)
C26 C27 C22 121.7(11)
C26 C27 H27 119.1
C22 C27 H27 119.1
C29 C28 C25 114.6(9)
C29 C28 H28A 108.6
C25 C28 H28A 108.6
C29 C28 H28B 108.6
C25 C28 H28B 108.6
H28A C28 H28B 107.6
C30 C29 C34 117.7(12)
C30 C29 C28 122.5(12)
C34 C29 C28 119.8(12)
C29 C30 C31 119.3(12)
C29 C30 H30 120.3
C31 C30 H30 120.3
O9 C31 C32 115.3(13)
O9 C31 C30 120.6(14)
C32 C31 C30 124.2(12)
C33 C32 C31 115.5(14)
C33 C32 C35 121.0(13)
C31 C32 C35 123.4(12)
C32 C33 C34 123.7(13)
C32 C33 H33 118.1
C34 C33 H33 118.1
C33 C34 O10 120.0(12)
C33 C34 C29 119.6(12)
O10 C34 C29 120.2(13)
C6 C35 C32 111.4(10)
C6 C35 H35A 109.4
C32 C35 H35A 109.4
C6 C35 H35B 109.4
C32 C35 H35B 109.4
H35A C35 H35B 108.0
O2 C36 C37 108.3(12)
O2 C36 H36A 110.0
C37 C36 H36A 110.0
O2 C36 H36B 110.0
C37 C36 H36B 110.0
H36A C36 H36B 108.4
C36 C37 C38 112.9(12)
C36 C37 H37A 109.0
C38 C37 H37A 109.0
C36 C37 H37B 109.0
C38 C37 H37B 109.0
H37A C37 H37B 107.8
C39 C38 C37 113.3(11)
C39 C38 H38A 108.9
C37 C38 H38A 108.9
C39 C38 H38B 108.9
C37 C38 H38B 108.9
H38A C38 H38B 107.7
C38 C39 C40 112.5(13)
C38 C39 H39A 109.1
C40 C39 H39A 109.1
C38 C39 H39B 109.1
C40 C39 H39B 109.1
H39A C39 H39B 107.8
C41 C40 C39 119.7(15)
C41 C40 H40A 107.4
C39 C40 H40A 107.4
C41 C40 H40B 107.4
C39 C40 H40B 107.4
H40A C40 H40B 106.9
C40 C41 C42 119.3(16)
C40 C41 H41A 107.5
C42 C41 H41A 107.5
C40 C41 H41B 107.5
C42 C41 H41B 107.5
H41A C41 H41B 107.0
C43B C42 C41 131(2)
C41 C42 C43A 103.4(18)
C41 C42 H42A 111.1
C43A C42 H42A 111.1
C41 C42 H42B 111.1
C43A C42 H42B 111.1
H42A C42 H42B 109.1
C43B C42 H42C 104.6
C41 C42 H42C 104.6
C43B C42 H42D 104.6
C41 C42 H42D 104.6
H42C C42 H42D 105.7
C42 C43A H43A 109.5
C42 C43A H43B 109.5
H43A C43A H43B 109.5
C42 C43A H43C 109.5
H43A C43A H43C 109.5
H43B C43A H43C 109.5
C42 C43B H43D 109.5
C42 C43B H43E 109.5
H43D C43B H43E 109.5
C42 C43B H43F 109.5
H43D C43B H43F 109.5
H43E C43B H43F 109.5
O3 C44 C45 106.9(10)
O3 C44 H44A 110.3
C45 C44 H44A 110.3
O3 C44 H44B 110.3
C45 C44 H44B 110.3
H44A C44 H44B 108.6
C44 C45 C46 113.7(11)
C44 C45 H45A 108.8
C46 C45 H45A 108.8
C44 C45 H45B 108.8
C46 C45 H45B 108.8
H45A C45 H45B 107.7
C47 C46 C45 114.6(13)
C47 C46 H46A 108.6
C45 C46 H46A 108.6
C47 C46 H46B 108.6
C45 C46 H46B 108.6
H46A C46 H46B 107.6
C46 C47 C48 114.1(14)
C46 C47 H47A 108.7
C48 C47 H47A 108.7
C46 C47 H47B 108.7
C48 C47 H47B 108.7
H47A C47 H47B 107.6
C47 C48 C49 113.1(14)
C47 C48 H48A 109.0
C49 C48 H48A 109.0
C47 C48 H48B 109.0
C49 C48 H48B 109.0
H48A C48 H48B 107.8
C50 C49 C48 114.1(15)
C50 C49 H49A 108.7
C48 C49 H49A 108.7
C50 C49 H49B 108.7
C48 C49 H49B 108.7
H49A C49 H49B 107.6
C49 C50 C51 110.0(16)
C49 C50 H50A 109.7
C51 C50 H50A 109.7
C49 C50 H50B 109.7
C51 C50 H50B 109.7
H50A C50 H50B 108.2
C50 C51 H51A 109.5
C50 C51 H51B 109.5
H51A C51 H51B 109.5
C50 C51 H51C 109.5
H51A C51 H51C 109.5
H51B C51 H51C 109.5
O6 C52 C53 108.6(12)
O6 C52 H52A 110.0
C53 C52 H52A 110.0
O6 C52 H52B 110.0
C53 C52 H52B 110.0
H52A C52 H52B 108.3
C52 C53 C54 116.7(13)
C52 C53 H53A 108.1
C54 C53 H53A 108.1
C52 C53 H53B 108.1
C54 C53 H53B 108.1
H53A C53 H53B 107.3
C55 C54 C53 111.2(11)
C55 C54 H54A 109.4
C53 C54 H54A 109.4
C55 C54 H54B 109.4
C53 C54 H54B 109.4
H54A C54 H54B 108.0
C54 C55 C56 114.0(12)
C54 C55 H55A 108.8
C56 C55 H55A 108.8
C54 C55 H55B 108.8
C56 C55 H55B 108.8
H55A C55 H55B 107.6
C55 C56 C57 114.9(11)
C55 C56 H56A 108.5
C57 C56 H56A 108.5
C55 C56 H56B 108.5
C57 C56 H56B 108.5
H56A C56 H56B 107.5
C58 C57 C56 113.9(11)
C58 C57 H57A 108.8
C56 C57 H57A 108.8
C58 C57 H57B 108.8
C56 C57 H57B 108.8
H57A C57 H57B 107.7
C59 C58 C57 114.3(12)
C59 C58 H58A 108.7
C57 C58 H58A 108.7
C59 C58 H58B 108.7
C57 C58 H58B 108.7
H58A C58 H58B 107.6
C58 C59 H59A 109.5
C58 C59 H59B 109.5
H59A C59 H59B 109.5
C58 C59 H59C 109.5
H59A C59 H59C 109.5
H59B C59 H59C 109.5
O7 C60 C61 108.7(9)
O7 C60 H60A 109.9
C61 C60 H60A 109.9
O7 C60 H60B 109.9
C61 C60 H60B 109.9
H60A C60 H60B 108.3
C60 C61 C62 112.4(8)
C60 C61 H61A 109.1
C62 C61 H61A 109.1
C60 C61 H61B 109.1
C62 C61 H61B 109.1
H61A C61 H61B 107.9
C63 C62 C61 117.6(9)
C63 C62 H62A 107.9
C61 C62 H62A 107.9
C63 C62 H62B 107.9
C61 C62 H62B 107.9
H62A C62 H62B 107.2
C64 C63 C62 114.8(10)
C64 C63 H63A 108.6
C62 C63 H63A 108.6
C64 C63 H63B 108.6
C62 C63 H63B 108.6
H63A C63 H63B 107.6
C66 C65 C64 117.3(12)
C66 C65 H64A 108.0
C64 C65 H64A 108.0
C66 C65 H64B 108.0
C64 C65 H64B 108.0
H64A C65 H64B 107.2
C63 C64 C65 116.3(11)
C63 C64 H65A 108.2
C65 C64 H65A 108.2
C63 C64 H65B 108.2
C65 C64 H65B 108.2
H65A C64 H65B 107.4
C67 C66 C65 116.2(14)
C67 C66 H66A 108.2
C65 C66 H66A 108.2
C67 C66 H66B 108.2
C65 C66 H66B 108.2
H66A C66 H66B 107.4
C66 C67 H67A 109.5
C66 C67 H67B 109.5
H67A C67 H67B 109.5
C66 C67 H67C 109.5
H67A C67 H67C 109.5
H67B C67 H67C 109.5
O9 C68 C69 109.5(10)
O9 C68 H68A 109.8
C69 C68 H68A 109.8
O9 C68 H68B 109.8
C69 C68 H68B 109.8
H68A C68 H68B 108.2
C68 C69 C70 109.5(11)
C68 C69 H69A 109.8
C70 C69 H69A 109.8
C68 C69 H69B 109.8
C70 C69 H69B 109.8
H69A C69 H69B 108.2
C71 C70 C69 115.4(11)
C71 C70 H70A 108.4
C69 C70 H70A 108.4
C71 C70 H70B 108.4
C69 C70 H70B 108.4
H70A C70 H70B 107.5
C70 C71 C72 109.7(12)
C70 C71 H71A 109.7
C72 C71 H71A 109.7
C70 C71 H71B 109.7
C72 C71 H71B 109.7
H71A C71 H71B 108.2
C71 C72 C73 116.4(12)
C71 C72 H72A 108.2
C73 C72 H72A 108.2
C71 C72 H72B 108.2
C73 C72 H72B 108.2
H72A C72 H72B 107.3
C72 C73 C74 116.1(13)
C72 C73 H73A 108.3
C74 C73 H73A 108.3
C72 C73 H73B 108.3
C74 C73 H73B 108.3
H73A C73 H73B 107.4
C75 C74 C73 116.0(13)
C75 C74 H74A 108.3
C73 C74 H74A 108.3
C75 C74 H74B 108.3
C73 C74 H74B 108.3
H74A C74 H74B 107.4
C74 C75 H75A 109.5
C74 C75 H75B 109.5
H75A C75 H75B 109.5
C74 C75 H75C 109.5
H75A C75 H75C 109.5
H75B C75 H75C 109.5

loop_
_geom_bond_atom_site_label_1
_geom_bond_atom_site_label_2
_geom_bond_distance
O1 C1 1.414(14)
O1 H1 0.8400
O2 C4 1.402(13)
O2 C36 1.429(13)
O3 C10 1.371(12)
O3 C44 1.456(11)
O4 C13 1.372(12)
O4 H4 0.8400
O5 C16 1.382(13)
O5 H5A 0.82(13)
O6 C19 1.351(12)
O6 C52 1.372(13)
O7 C23 1.379(11)
O7 C60 1.412(11)
O8 C26 1.401(11)
O8 H8 0.8400
O9 C31 1.367(12)
O9 C68 1.463(11)
O10 C34 1.386(12)
O10 H10 0.8400
C1 C6 1.380(16)
C1 C2 1.413(18)
C2 C3 1.378(17)
C2 H2 0.9500
C3 C4 1.416(16)
C3 C7 1.540(17)
C4 C5 1.329(15)
C5 C6 1.358(15)
C5 H5 0.9500
C6 C35 1.486(15)
C7 C8 1.493(14)
C7 H7A 0.9900
C7 H7B 0.9900
C8 C13 1.334(13)
C8 C9 1.405(14)
C9 C10 1.376(13)
C9 H9 0.9500
C10 C11 1.389(13)
C11 C12 1.383(14)
C11 C14 1.537(14)
C12 C13 1.391(14)
C12 H12 0.9500
C14 C15 1.508(15)
C14 H14A 0.9900
C14 H14B 0.9900
C15 C20 1.377(14)
C15 C16 1.387(15)
C16 C17 1.407(14)
C17 C18 1.348(13)
C17 H17 0.9500
C18 C19 1.391(15)
C18 C21 1.521(14)
C19 C20 1.341(14)
C20 H20 0.9500
C21 C22 1.445(13)
C21 H21A 0.9900
C21 H21B 0.9900
C22 C23 1.372(13)
C22 C27 1.388(13)
C23 C24 1.416(13)
C24 C25 1.371(13)
C24 H24 0.9500
C25 C26 1.367(14)
C25 C28 1.516(13)
C26 C27 1.376(14)
C27 H27 0.9500
C28 C29 1.494(13)
C28 H28A 0.9900
C28 H28B 0.9900
C29 C30 1.362(13)
C29 C34 1.432(14)
C30 C31 1.395(14)
C30 H30 0.9500
C31 C32 1.368(15)
C32 C33 1.361(14)
C32 C35 1.504(15)
C33 C34 1.367(15)
C33 H33 0.9500
C35 H35A 0.9900
C35 H35B 0.9900
C36 C37 1.493(15)
C36 H36A 0.9900
C36 H36B 0.9900
C37 C38 1.531(14)
C37 H37A 0.9900
C37 H37B 0.9900
C38 C39 1.486(15)
C38 H38A 0.9900
C38 H38B 0.9900
C39 C40 1.488(15)
C39 H39A 0.9900
C39 H39B 0.9900
C40 C41 1.469(18)
C40 H40A 0.9900
C40 H40B 0.9900
C41 C42 1.498(17)
C41 H41A 0.9900
C41 H41B 0.9900
C42 C43B 1.32(3)
C42 C43A 1.51(3)
C42 H42A 0.9900
C42 H42B 0.9900
C42 H42C 0.9900
C42 H42D 0.9900
C43A H43A 0.9800
C43A H43B 0.9800
C43A H43C 0.9800
C43B H43D 0.9800
C43B H43E 0.9800
C43B H43F 0.9800
C44 C45 1.473(13)
C44 H44A 0.9900
C44 H44B 0.9900
C45 C46 1.550(15)
C45 H45A 0.9900
C45 H45B 0.9900
C46 C47 1.450(16)
C46 H46A 0.9900
C46 H46B 0.9900
C47 C48 1.563(16)
C47 H47A 0.9900
C47 H47B 0.9900
C48 C49 1.573(17)
C48 H48A 0.9900
C48 H48B 0.9900
C49 C50 1.462(17)
C49 H49A 0.9900
C49 H49B 0.9900
C50 C51 1.480(18)
C50 H50A 0.9900
C50 H50B 0.9900
C51 H51A 0.9800
C51 H51B 0.9800
C51 H51C 0.9800
C52 C53 1.486(15)
C52 H52A 0.9900
C52 H52B 0.9900
C53 C54 1.559(15)
C53 H53A 0.9900
C53 H53B 0.9900
C54 C55 1.467(15)
C54 H54A 0.9900
C54 H54B 0.9900
C55 C56 1.506(15)
C55 H55A 0.9900
C55 H55B 0.9900
C56 C57 1.533(14)
C56 H56A 0.9900
C56 H56B 0.9900
C57 C58 1.501(15)
C57 H57A 0.9900
C57 H57B 0.9900
C58 C59 1.438(15)
C58 H58A 0.9900
C58 H58B 0.9900
C59 H59A 0.9800
C59 H59B 0.9800
C59 H59C 0.9800
C60 C61 1.490(12)
C60 H60A 0.9900
C60 H60B 0.9900
C61 C62 1.519(12)
C61 H61A 0.9900
C61 H61B 0.9900
C62 C63 1.479(12)
C62 H62A 0.9900
C62 H62B 0.9900
C63 C64 1.469(13)
C63 H63A 0.9900
C63 H63B 0.9900
C65 C66 1.482(15)
C65 C64 1.506(14)
C65 H64A 0.9900
C65 H64B 0.9900
C64 H65A 0.9900
C64 H65B 0.9900
C66 C67 1.472(15)
C66 H66A 0.9900
C66 H66B 0.9900
C67 H67A 0.9800
C67 H67B 0.9800
C67 H67C 0.9800
C68 C69 1.498(13)
C68 H68A 0.9900
C68 H68B 0.9900
C69 C70 1.533(14)
C69 H69A 0.9900
C69 H69B 0.9900
C70 C71 1.475(13)
C70 H70A 0.9900
C70 H70B 0.9900
C71 C72 1.489(15)
C71 H71A 0.9900
C71 H71B 0.9900
C72 C73 1.494(14)
C72 H72A 0.9900
C72 H72B 0.9900
C73 C74 1.500(16)
C73 H73A 0.9900
C73 H73B 0.9900
C74 C75 1.497(14)
C74 H74A 0.9900
C74 H74B 0.9900
C75 H75A 0.9800
C75 H75B 0.9800
C75 H75C 0.9800

loop_
_geom_torsion_atom_site_label_1
_geom_torsion_atom_site_label_2
_geom_torsion_atom_site_label_3
_geom_torsion_atom_site_label_4
_geom_torsion
C6 C1 C2 C3 -2.8(19)
O1 C1 C2 C3 179.6(10)
C1 C2 C3 C4 0.9(17)
C1 C2 C3 C7 179.0(10)
C36 O2 C4 C5 0.3(16)
C36 O2 C4 C3 176.9(10)
C2 C3 C4 C5 -1.7(18)
C7 C3 C4 C5 -179.5(12)
C2 C3 C4 O2 -178.4(10)
C7 C3 C4 O2 3.8(16)
O2 C4 C5 C6 -179.7(10)
C3 C4 C5 C6 4.3(18)
C4 C5 C6 C1 -5.7(16)
C4 C5 C6 C35 178.5(10)
C2 C1 C6 C5 5.2(18)
O1 C1 C6 C5 -177.0(10)
C2 C1 C6 C35 -179.3(12)
O1 C1 C6 C35 -1.5(16)
C2 C3 C7 C8 -85.9(13)
C4 C3 C7 C8 92.0(14)
C3 C7 C8 C13 -89.4(14)
C3 C7 C8 C9 95.9(13)
C13 C8 C9 C10 0.9(19)
C7 C8 C9 C10 175.7(11)
C44 O3 C10 C9 0.5(16)
C44 O3 C10 C11 -178.1(11)
C8 C9 C10 O3 177.6(11)
C8 C9 C10 C11 -3.8(18)
O3 C10 C11 C12 -177.0(11)
C9 C10 C11 C12 4.3(18)
O3 C10 C11 C14 -7.3(17)
C9 C10 C11 C14 174.0(11)
C10 C11 C12 C13 -1.9(19)
C14 C11 C12 C13 -171.7(12)
C9 C8 C13 O4 176.4(12)
C7 C8 C13 O4 2(2)
C9 C8 C13 C12 1(2)
C7 C8 C13 C12 -173.1(12)
C11 C12 C13 C8 -1(2)
C11 C12 C13 O4 -176.5(11)
C12 C11 C14 C15 80.7(15)
C10 C11 C14 C15 -88.8(14)
C11 C14 C15 C20 -84.6(13)
C11 C14 C15 C16 91.6(13)
C20 C15 C16 O5 179.3(9)
C14 C15 C16 O5 3.0(15)
C20 C15 C16 C17 0.4(14)
C14 C15 C16 C17 -175.9(9)
O5 C16 C17 C18 -179.2(8)
C15 C16 C17 C18 -0.2(15)
C16 C17 C18 C19 0.3(15)
C16 C17 C18 C21 178.1(9)
C52 O6 C19 C20 2.3(15)
C52 O6 C19 C18 -176.4(10)
C17 C18 C19 C20 -0.5(15)
C21 C18 C19 C20 -178.4(9)
C17 C18 C19 O6 178.3(8)
C21 C18 C19 O6 0.4(14)
O6 C19 C20 C15 -177.9(9)
C18 C19 C20 C15 0.8(16)
C16 C15 C20 C19 -0.7(16)
C14 C15 C20 C19 175.6(9)
C17 C18 C21 C22 -86.5(13)
C19 C18 C21 C22 91.4(12)
C18 C21 C22 C23 86.5(14)
C18 C21 C22 C27 -92.1(13)
C27 C22 C23 O7 -177.1(9)
C21 C22 C23 O7 4.2(16)
C27 C22 C23 C24 -1.0(16)
C21 C22 C23 C24 -179.8(10)
C60 O7 C23 C22 172.7(10)
C60 O7 C23 C24 -3.4(14)
C22 C23 C24 C25 4.7(17)
O7 C23 C24 C25 -179.5(10)
C23 C24 C25 C26 -5.7(17)
C23 C24 C25 C28 177.4(9)
C24 C25 C26 C27 3.5(18)
C28 C25 C26 C27 -179.8(10)
C24 C25 C26 O8 -175.3(11)
C28 C25 C26 O8 1.4(17)
C25 C26 C27 C22 0.3(17)
O8 C26 C27 C22 179.1(10)
C23 C22 C27 C26 -1.5(16)
C21 C22 C27 C26 177.3(10)
C26 C25 C28 C29 90.6(14)
C24 C25 C28 C29 -92.7(13)
C25 C28 C29 C30 91.0(13)
C25 C28 C29 C34 -85.1(13)
C34 C29 C30 C31 1.2(15)
C28 C29 C30 C31 -174.9(10)
C68 O9 C31 C32 -171.5(10)
C68 O9 C31 C30 9.4(14)
C29 C30 C31 O9 179.9(9)
C29 C30 C31 C32 0.8(18)
O9 C31 C32 C33 177.8(9)
C30 C31 C32 C33 -3.1(17)
O9 C31 C32 C35 -6.3(16)
C30 C31 C32 C35 172.8(11)
C31 C32 C33 C34 3.5(17)
C35 C32 C33 C34 -172.5(12)
C32 C33 C34 O10 -175.8(10)
C32 C33 C34 C29 -1.6(18)
C30 C29 C34 C33 -0.9(16)
C28 C29 C34 C33 175.4(10)
C30 C29 C34 O10 173.3(10)
C28 C29 C34 O10 -10.4(15)
C5 C6 C35 C32 -94.5(13)
C1 C6 C35 C32 90.1(14)
C33 C32 C35 C6 85.1(13)
C31 C32 C35 C6 -90.6(14)
C4 O2 C36 C37 -176.7(10)
O2 C36 C37 C38 -176.2(9)
C36 C37 C38 C39 177.1(12)
C37 C38 C39 C40 -174.8(11)
C38 C39 C40 C41 173.7(14)
C39 C40 C41 C42 179.5(13)
C40 C41 C42 C43B 170(4)
C40 C41 C42 C43A 97(2)
C10 O3 C44 C45 176.8(11)
O3 C44 C45 C46 168.0(10)
C44 C45 C46 C47 50.1(16)
C45 C46 C47 C48 174.2(11)
C46 C47 C48 C49 178.8(12)
C47 C48 C49 C50 -179.5(13)
C48 C49 C50 C51 -178.5(13)
C19 O6 C52 C53 164.2(9)
O6 C52 C53 C54 176.8(10)
C52 C53 C54 C55 -86.5(15)
C53 C54 C55 C56 -173.8(12)
C54 C55 C56 C57 173.2(12)
C55 C56 C57 C58 -179.5(13)
C56 C57 C58 C59 168.5(13)
C23 O7 C60 C61 -175.7(9)
O7 C60 C61 C62 179.5(9)
C60 C61 C62 C63 172.4(9)
C61 C62 C63 C64 -178.7(11)
C62 C63 C64 C65 173.7(10)
C66 C65 C64 C63 176.5(12)
C64 C65 C66 C67 175.2(12)
C31 O9 C68 C69 -179.8(9)
O9 C68 C69 C70 -174.4(9)
C68 C69 C70 C71 -174.9(9)
C69 C70 C71 C72 178.9(10)
C70 C71 C72 C73 178.7(10)
C71 C72 C73 C74 -179.3(11)
C72 C73 C74 C75 179.6(11)
